data_4328406
loop_
_publ_author_name
'Cheng-Yang Yue'
'Xiao-Wu Lei'

_publ_contact_author_address
;
   Department of Chemistry and Chemical Engineering,
   Jining University,
   Qufu, Shandong, 273155, China
;
_publ_contact_author_email leixw@fjirsm.ac.cn
_publ_contact_author_name
;
Xiao-Wu Lei 
;
_publ_section_title
;
 Syntheses and Structures of Sc2Nb4-xSn5, YNb6Sn6, and ErNb6Sn5:
 Exploratory Studies in Ternary Rare-Earth Niobium Stannides
;
_journal_name_full 'Inorganic Chemistry'
_journal_page_first 2461
_journal_page_last 2471
_journal_paper_doi 10.1021/ic202414h
_journal_volume 51
_journal_year 2012
_chemical_formula_sum 'Er Nb6 Sn5'
_chemical_formula_weight 1318.17
_chemical_name_systematic
; 
 ? 
;
_space_group_IT_number 166
_symmetry_cell_setting trigonal
_symmetry_space_group_name_Hall '-R 3 2"'
_symmetry_space_group_name_H-M 'R -3 m :H'
_atom_sites_solution_primary direct
_atom_sites_solution_secondary difmap
_audit_creation_method SHELXL-97
_cell_angle_alpha 90.00
_cell_angle_beta 90.00
_cell_angle_gamma 120.00
_cell_formula_units_Z 6
_cell_length_a 5.7730(17)
_cell_length_b 5.7730(17)
_cell_length_c 51.05(2)
_cell_measurement_temperature 293(2)
_cell_volume 1473.4(8)
_computing_cell_refinement 'CrystalClear (Rigaku Corp., 2000)'
_computing_data_collection 'CrystalClear (Rigaku Corp., 2000)'
_computing_data_reduction 'CrystalClear (Rigaku Corp., 2000)'
_computing_structure_refinement 'SHELXL-97 (Sheldrick, 1997)'
_computing_structure_solution 'SHELXS-97 (Sheldrick, 1990)'
_diffrn_ambient_temperature 293(2)
_diffrn_detector_area_resol_mean 14.6306
_diffrn_measured_fraction_theta_full 0.982
_diffrn_measured_fraction_theta_max 0.982
_diffrn_measurement_device_type 'Mercury70 (2x2 bin mode)'
_diffrn_measurement_method CCD_Profile_fitting
_diffrn_radiation_monochromator graphite
_diffrn_radiation_source 'fine-focus sealed tube'
_diffrn_radiation_type MoK\a
_diffrn_radiation_wavelength 0.71073
_diffrn_reflns_av_R_equivalents 0.0438
_diffrn_reflns_av_sigmaI/netI 0.0222
_diffrn_reflns_limit_h_max 7
_diffrn_reflns_limit_h_min -7
_diffrn_reflns_limit_k_max 7
_diffrn_reflns_limit_k_min -7
_diffrn_reflns_limit_l_max 65
_diffrn_reflns_limit_l_min -63
_diffrn_reflns_number 3797
_diffrn_reflns_theta_full 27.47
_diffrn_reflns_theta_max 27.47
_diffrn_reflns_theta_min 3.59
_exptl_absorpt_coefficient_mu 27.538
_exptl_absorpt_correction_T_max 1.0000
_exptl_absorpt_correction_T_min 0.4435
_exptl_absorpt_correction_type multi-scan
_exptl_crystal_colour 'silvery white'
_exptl_crystal_density_diffrn 8.913
_exptl_crystal_description Prism
_exptl_crystal_F_000 3384
_exptl_crystal_size_max 0.2000
_exptl_crystal_size_mid 0.1000
_exptl_crystal_size_min 0.1000
_refine_diff_density_max 2.159
_refine_diff_density_min -1.569
_refine_diff_density_rms 0.363
_refine_ls_extinction_coef 0.00072(3)
_refine_ls_extinction_expression Fc^*^=kFc[1+0.001xFc^2^\l^3^/sin(2\q)]^-1/4^
_refine_ls_extinction_method SHELXL
_refine_ls_goodness_of_fit_ref 1.259
_refine_ls_hydrogen_treatment none
_refine_ls_matrix_type full
_refine_ls_number_parameters 32
_refine_ls_number_reflns 492
_refine_ls_number_restraints 0
_refine_ls_restrained_S_all 1.259
_refine_ls_R_factor_all 0.0249
_refine_ls_R_factor_gt 0.0228
_refine_ls_shift/su_max 0.001
_refine_ls_shift/su_mean 0.000
_refine_ls_structure_factor_coef Fsqd
_refine_ls_weighting_details 'calc w=1/[\s^2^(Fo^2^)+(0.0186P)^2^+36.2575P] where P=(Fo^2^+2Fc^2^)/3'
_refine_ls_weighting_scheme calc
_refine_ls_wR_factor_gt 0.0527
_refine_ls_wR_factor_ref 0.0536
_reflns_number_gt 470
_reflns_number_total 492
_reflns_threshold_expression >2sigma(I)
_cod_data_source_file ic202414h_si_002_4.cif
_cod_data_source_block ErNb6Sn5
_cod_original_cell_volume 1473.5(9)
_cod_original_sg_symbol_H-M 'R -3 m'
_cod_database_code 4328406

loop_
_symmetry_equiv_pos_as_xyz
'x, y, z'
'-y, x-y, z'
'-x+y, -x, z'
'y, x, -z'
'x-y, -y, -z'
'-x, -x+y, -z'
'x+2/3, y+1/3, z+1/3'
'-y+2/3, x-y+1/3, z+1/3'
'-x+y+2/3, -x+1/3, z+1/3'
'y+2/3, x+1/3, -z+1/3'
'x-y+2/3, -y+1/3, -z+1/3'
'-x+2/3, -x+y+1/3, -z+1/3'
'x+1/3, y+2/3, z+2/3'
'-y+1/3, x-y+2/3, z+2/3'
'-x+y+1/3, -x+2/3, z+2/3'
'y+1/3, x+2/3, -z+2/3'
'x-y+1/3, -y+2/3, -z+2/3'
'-x+1/3, -x+y+2/3, -z+2/3'
'-x, -y, -z'
'y, -x+y, -z'
'x-y, x, -z'
'-y, -x, z'
'-x+y, y, z'
'x, x-y, z'
'-x+2/3, -y+1/3, -z+1/3'
'y+2/3, -x+y+1/3, -z+1/3'
'x-y+2/3, x+1/3, -z+1/3'
'-y+2/3, -x+1/3, z+1/3'
'-x+y+2/3, y+1/3, z+1/3'
'x+2/3, x-y+1/3, z+1/3'
'-x+1/3, -y+2/3, -z+2/3'
'y+1/3, -x+y+2/3, -z+2/3'
'x-y+1/3, x+2/3, -z+2/3'
'-y+1/3, -x+2/3, z+2/3'
'-x+y+1/3, y+2/3, z+2/3'
'x+1/3, x-y+2/3, z+2/3'

loop_
_atom_site_label
_atom_site_type_symbol
_atom_site_fract_x
_atom_site_fract_y
_atom_site_fract_z
_atom_site_U_iso_or_equiv
_atom_site_adp_type
_atom_site_occupancy
_atom_site_symmetry_multiplicity
_atom_site_calc_flag
_atom_site_refinement_flags
Er1 Er 0.0000 0.0000 0.089419(12) 0.0043(2) Uani 1 6 d S
Nb1 Nb 0.17156(7) 0.34311(15) 0.193085(14) 0.0045(2) Uani 1 2 d S
Nb2 Nb 0.50027(7) 0.49973(7) 0.046907(13) 0.0023(2) Uani 1 2 d S
Sn1 Sn 0.0000 0.0000 0.147621(19) 0.0027(2) Uani 1 6 d S
Sn2 Sn 0.0000 0.0000 0.029483(18) 0.0030(2) Uani 1 6 d S
Sn3 Sn 0.0000 0.0000 0.333325(18) 0.0033(2) Uani 1 6 d S
Sn4 Sn 0.0000 0.0000 0.239809(18) 0.0030(2) Uani 1 6 d S
Sn5 Sn 0.0000 0.0000 0.573707(19) 0.0029(2) Uani 1 6 d S

loop_
_atom_site_aniso_label
_atom_site_aniso_U_11
_atom_site_aniso_U_22
_atom_site_aniso_U_33
_atom_site_aniso_U_23
_atom_site_aniso_U_13
_atom_site_aniso_U_12
Er1 0.0047(2) 0.0047(2) 0.0035(3) 0.000 0.000 0.00233(12)
Nb1 0.0042(3) 0.0040(4) 0.0053(4) -0.0010(3) -0.00050(14) 0.00198(19)
Nb2 0.0023(3) 0.0023(3) 0.0025(4) -0.00006(13) 0.00006(13) 0.0013(3)
Sn1 0.0029(3) 0.0029(3) 0.0023(5) 0.000 0.000 0.00143(16)
Sn2 0.0028(3) 0.0028(3) 0.0033(5) 0.000 0.000 0.00140(15)
Sn3 0.0043(3) 0.0043(3) 0.0012(5) 0.000 0.000 0.00215(16)
Sn4 0.0037(3) 0.0037(3) 0.0016(5) 0.000 0.000 0.00183(16)
Sn5 0.0036(3) 0.0036(3) 0.0013(5) 0.000 0.000 0.00182(16)

loop_
_atom_type_symbol
_atom_type_description
_atom_type_scat_dispersion_real
_atom_type_scat_dispersion_imag
_atom_type_scat_source
Er Er -0.2586 4.9576 'International Tables Vol C Tables 4.2.6.8 and 6.1.1.4'
Nb Nb -2.0727 0.6215 'International Tables Vol C Tables 4.2.6.8 and 6.1.1.4'
Sn Sn -0.6537 1.4246 'International Tables Vol C Tables 4.2.6.8 and 6.1.1.4'

loop_
_geom_angle_atom_site_label_1
_geom_angle_atom_site_label_2
_geom_angle_atom_site_label_3
_geom_angle
_geom_angle_site_symmetry_1
_geom_angle_site_symmetry_3
Sn1 Er1 Sn2 180.0 . .
Sn1 Er1 Sn5 86.90(2) . 31
Sn2 Er1 Sn5 93.10(2) . 31
Sn1 Er1 Sn5 86.90(2) . 31_445
Sn2 Er1 Sn5 93.10(2) . 31_445
Sn5 Er1 Sn5 119.710(4) 31 31_445
Sn1 Er1 Sn5 86.90(2) . 31_545
Sn2 Er1 Sn5 93.10(2) . 31_545
Sn5 Er1 Sn5 119.709(4) 31 31_545
Sn5 Er1 Sn5 119.709(4) 31_445 31_545
Sn1 Er1 Sn4 86.399(19) . 25
Sn2 Er1 Sn4 93.601(19) . 25
Sn5 Er1 Sn4 59.888(1) 31 25
Sn5 Er1 Sn4 173.30(3) 31_445 25
Sn5 Er1 Sn4 59.889(1) 31_545 25
Sn1 Er1 Sn4 86.399(19) . 25_445
Sn2 Er1 Sn4 93.601(19) . 25_445
Sn5 Er1 Sn4 173.30(3) 31 25_445
Sn5 Er1 Sn4 59.888(1) 31_445 25_445
Sn5 Er1 Sn4 59.889(1) 31_545 25_445
Sn4 Er1 Sn4 119.610(4) 25 25_445
Sn1 Er1 Sn4 86.399(19) . 25_455
Sn2 Er1 Sn4 93.601(19) . 25_455
Sn5 Er1 Sn4 59.889(1) 31 25_455
Sn5 Er1 Sn4 59.889(1) 31_445 25_455
Sn5 Er1 Sn4 173.30(3) 31_545 25_455
Sn4 Er1 Sn4 119.609(4) 25 25_455
Sn4 Er1 Sn4 119.609(4) 25_445 25_455
Sn1 Er1 Nb2 126.940(19) . 1_445
Sn2 Er1 Nb2 53.060(19) . 1_445
Sn5 Er1 Nb2 136.39(2) 31 1_445
Sn5 Er1 Nb2 48.83(2) 31_445 1_445
Sn5 Er1 Nb2 91.822(16) 31_545 1_445
Sn4 Er1 Nb2 136.74(2) 25 1_445
Sn4 Er1 Nb2 49.20(2) 25_445 1_445
Sn4 Er1 Nb2 92.205(16) 25_455 1_445
Sn1 Er1 Nb2 126.940(19) . 2
Sn2 Er1 Nb2 53.060(19) . 2
Sn5 Er1 Nb2 91.822(16) 31 2
Sn5 Er1 Nb2 48.83(2) 31_445 2
Sn5 Er1 Nb2 136.39(2) 31_545 2
Sn4 Er1 Nb2 136.74(2) 25 2
Sn4 Er1 Nb2 92.205(16) 25_445 2
Sn4 Er1 Nb2 49.20(2) 25_455 2
Nb2 Er1 Nb2 47.19(2) 1_445 2
Sn1 Er1 Nb2 126.940(19) . 3
Sn2 Er1 Nb2 53.060(19) . 3
Sn5 Er1 Nb2 136.39(2) 31 3
Sn5 Er1 Nb2 91.822(16) 31_445 3
Sn5 Er1 Nb2 48.83(2) 31_545 3
Sn4 Er1 Nb2 92.206(16) 25 3
Sn4 Er1 Nb2 49.20(2) 25_445 3
Sn4 Er1 Nb2 136.74(2) 25_455 3
Nb2 Er1 Nb2 47.03(2) 1_445 3
Nb2 Er1 Nb2 87.61(3) 2 3
Sn1 Er1 Nb2 126.940(19) . 3_565
Sn2 Er1 Nb2 53.060(19) . 3_565
Sn5 Er1 Nb2 48.83(2) 31 3_565
Sn5 Er1 Nb2 91.822(16) 31_445 3_565
Sn5 Er1 Nb2 136.39(2) 31_545 3_565
Sn4 Er1 Nb2 92.205(16) 25 3_565
Sn4 Er1 Nb2 136.74(2) 25_445 3_565
Sn4 Er1 Nb2 49.20(2) 25_455 3_565
Nb2 Er1 Nb2 87.61(3) 1_445 3_565
Nb2 Er1 Nb2 47.03(2) 2 3_565
Nb2 Er1 Nb2 106.12(4) 3 3_565
Nb1 Nb1 Nb1 60.0 2_665 3_565
Nb1 Nb1 Sn1 120.979(19) 2_665 .
Nb1 Nb1 Sn1 120.979(19) 3_565 .
Nb1 Nb1 Sn5 61.179(19) 2_665 13_554
Nb1 Nb1 Sn5 61.179(19) 3_565 13_554
Sn1 Nb1 Sn5 177.36(3) . 13_554
Nb1 Nb1 Sn1 61.237(15) 2_665 25
Nb1 Nb1 Sn1 120.682(15) 3_565 25
Sn1 Nb1 Sn1 83.46(2) . 25
Sn5 Nb1 Sn1 96.70(2) 13_554 25
Nb1 Nb1 Sn1 120.682(15) 2_665 25_455
Nb1 Nb1 Sn1 61.237(15) 3_565 25_455
Sn1 Nb1 Sn1 83.46(2) . 25_455
Sn5 Nb1 Sn1 96.70(2) 13_554 25_455
Sn1 Nb1 Sn1 165.02(5) 25 25_455
Nb1 Nb1 Sn4 120.373(19) 2_665 .
Nb1 Nb1 Sn4 120.373(19) 3_565 .
Sn1 Nb1 Sn4 107.81(4) . .
Sn5 Nb1 Sn4 69.55(4) 13_554 .
Sn1 Nb1 Sn4 95.46(2) 25 .
Sn1 Nb1 Sn4 95.46(2) 25_455 .
Nb1 Nb1 Nb1 180.00(3) 2_665 2
Nb1 Nb1 Nb1 120.0 3_565 2
Sn1 Nb1 Nb1 59.021(19) . 2
Sn5 Nb1 Nb1 118.821(19) 13_554 2
Sn1 Nb1 Nb1 118.763(15) 25 2
Sn1 Nb1 Nb1 59.318(15) 25_455 2
Sn4 Nb1 Nb1 59.627(18) . 2
Nb1 Nb1 Nb1 120.0 2_665 3
Nb1 Nb1 Nb1 180.0 3_565 3
Sn1 Nb1 Nb1 59.021(19) . 3
Sn5 Nb1 Nb1 118.821(19) 13_554 3
Sn1 Nb1 Nb1 59.318(15) 25 3
Sn1 Nb1 Nb1 118.763(15) 25_455 3
Sn4 Nb1 Nb1 59.627(18) . 3
Nb1 Nb1 Nb1 60.0 2 3
Nb1 Nb1 Nb1 63.551(18) 2_665 27
Nb1 Nb1 Nb1 90.0 3_565 27
Sn1 Nb1 Nb1 57.53(3) . 27
Sn5 Nb1 Nb1 124.70(3) 13_554 27
Sn1 Nb1 Nb1 56.76(2) 25 27
Sn1 Nb1 Nb1 109.58(4) 25_455 27
Sn4 Nb1 Nb1 147.823(14) . 27
Nb1 Nb1 Nb1 116.449(18) 2 27
Nb1 Nb1 Nb1 90.0 3 27
Nb1 Nb1 Nb1 90.0 2_665 26_455
Nb1 Nb1 Nb1 63.551(18) 3_565 26_455
Sn1 Nb1 Nb1 57.53(3) . 26_455
Sn5 Nb1 Nb1 124.70(3) 13_554 26_455
Sn1 Nb1 Nb1 109.58(4) 25 26_455
Sn1 Nb1 Nb1 56.76(2) 25_455 26_455
Sn4 Nb1 Nb1 147.822(14) . 26_455
Nb1 Nb1 Nb1 90.0 2 26_455
Nb1 Nb1 Nb1 116.449(18) 3 26_455
Nb1 Nb1 Nb1 52.90(4) 27 26_455
Nb2 Nb2 Nb2 60.0 2_655 3_665
Nb2 Nb2 Sn5 120.089(18) 2_655 31
Nb2 Nb2 Sn5 120.089(18) 3_665 31
Nb2 Nb2 Nb2 120.0 2_655 3_565
Nb2 Nb2 Nb2 180.00(3) 3_665 3_565
Sn5 Nb2 Nb2 59.911(18) 31 3_565
Nb2 Nb2 Nb2 180.0 2_655 2_665
Nb2 Nb2 Nb2 120.0 3_665 2_665
Sn5 Nb2 Nb2 59.911(18) 31 2_665
Nb2 Nb2 Nb2 60.0 3_565 2_665
Nb2 Nb2 Sn4 60.253(18) 2_655 25
Nb2 Nb2 Sn4 60.253(18) 3_665 25
Sn5 Nb2 Sn4 70.33(4) 31 25
Nb2 Nb2 Sn4 119.747(18) 3_565 25
Nb2 Nb2 Sn4 119.747(18) 2_665 25
Nb2 Nb2 Sn3 60.382(18) 2_655 25
Nb2 Nb2 Sn3 60.382(18) 3_665 25
Sn5 Nb2 Sn3 179.42(3) 31 25
Nb2 Nb2 Sn3 119.618(18) 3_565 25
Nb2 Nb2 Sn3 119.618(18) 2_665 25
Sn4 Nb2 Sn3 110.25(4) 25 25
Nb2 Nb2 Sn3 119.678(18) 2_655 13_554
Nb2 Nb2 Sn3 119.678(18) 3_665 13_554
Sn5 Nb2 Sn3 109.76(4) 31 13_554
Nb2 Nb2 Sn3 60.322(18) 3_565 13_554
Nb2 Nb2 Sn3 60.322(18) 2_665 13_554
Sn4 Nb2 Sn3 179.92(3) 25 13_554
Sn3 Nb2 Sn3 69.67(3) 25 13_554
Nb2 Nb2 Sn2 61.506(14) 2_655 .
Nb2 Nb2 Sn2 118.593(13) 3_665 .
Sn5 Nb2 Sn2 103.86(2) 31 .
Nb2 Nb2 Sn2 61.407(14) 3_565 .
Nb2 Nb2 Sn2 118.494(13) 2_665 .
Sn4 Nb2 Sn2 104.00(2) 25 .
Sn3 Nb2 Sn2 76.03(2) 25 .
Sn3 Nb2 Sn2 75.99(2) 13_554 .
Nb2 Nb2 Sn2 118.593(13) 2_655 1_665
Nb2 Nb2 Sn2 61.506(13) 3_665 1_665
Sn5 Nb2 Sn2 103.86(2) 31 1_665
Nb2 Nb2 Sn2 118.494(13) 3_565 1_665
Nb2 Nb2 Sn2 61.407(13) 2_665 1_665
Sn4 Nb2 Sn2 104.00(2) 25 1_665
Sn3 Nb2 Sn2 76.03(2) 25 1_665
Sn3 Nb2 Sn2 75.99(2) 13_554 1_665
Sn2 Nb2 Sn2 145.74(4) . 1_665
Nb2 Nb2 Er1 113.595(12) 2_655 1_665
Nb2 Nb2 Er1 66.485(12) 3_665 1_665
Sn5 Nb2 Er1 60.63(2) 31 1_665
Nb2 Nb2 Er1 113.515(12) 3_565 1_665
Nb2 Nb2 Er1 66.405(12) 2_665 1_665
Sn4 Nb2 Er1 60.52(2) 25 1_665
Sn3 Nb2 Er1 119.60(2) 25 1_665
Sn3 Nb2 Er1 119.52(2) 13_554 1_665
Sn2 Nb2 Er1 160.19(3) . 1_665
Sn2 Nb2 Er1 54.07(3) 1_665 1_665
Nb2 Nb2 Er1 66.485(12) 2_655 .
Nb2 Nb2 Er1 113.595(12) 3_665 .
Sn5 Nb2 Er1 60.63(2) 31 .
Nb2 Nb2 Er1 66.405(12) 3_565 .
Nb2 Nb2 Er1 113.515(12) 2_665 .
Sn4 Nb2 Er1 60.52(2) 25 .
Sn3 Nb2 Er1 119.60(2) 25 .
Sn3 Nb2 Er1 119.51(2) 13_554 .
Sn2 Nb2 Er1 54.07(3) . .
Sn2 Nb2 Er1 160.19(3) 1_665 .
Er1 Nb2 Er1 106.12(4) 1_665 .
Nb1 Sn1 Nb1 61.96(4) . 3
Nb1 Sn1 Nb1 61.96(4) . 2
Nb1 Sn1 Nb1 61.96(4) 3 2
Nb1 Sn1 Nb1 127.54(3) . 26_445
Nb1 Sn1 Nb1 65.71(3) 3 26_445
Nb1 Sn1 Nb1 96.54(2) 2 26_445
Nb1 Sn1 Nb1 96.54(2) . 25
Nb1 Sn1 Nb1 65.71(3) 3 25
Nb1 Sn1 Nb1 127.54(3) 2 25
Nb1 Sn1 Nb1 57.53(3) 26_445 25
Nb1 Sn1 Nb1 127.54(3) . 27_445
Nb1 Sn1 Nb1 96.54(2) 3 27_445
Nb1 Sn1 Nb1 65.71(3) 2 27_445
Nb1 Sn1 Nb1 61.37(3) 26_445 27_445
Nb1 Sn1 Nb1 118.356(11) 25 27_445
Nb1 Sn1 Nb1 65.71(3) . 27
Nb1 Sn1 Nb1 96.54(2) 3 27
Nb1 Sn1 Nb1 127.54(3) 2 27
Nb1 Sn1 Nb1 118.356(11) 26_445 27
Nb1 Sn1 Nb1 61.37(3) 25 27
Nb1 Sn1 Nb1 165.02(5) 27_445 27
Nb1 Sn1 Nb1 96.54(2) . 25_455
Nb1 Sn1 Nb1 127.54(3) 3 25_455
Nb1 Sn1 Nb1 65.71(3) 2 25_455
Nb1 Sn1 Nb1 118.355(11) 26_445 25_455
Nb1 Sn1 Nb1 165.02(5) 25 25_455
Nb1 Sn1 Nb1 57.53(3) 27_445 25_455
Nb1 Sn1 Nb1 118.355(11) 27 25_455
Nb1 Sn1 Nb1 65.71(3) . 26_455
Nb1 Sn1 Nb1 127.54(3) 3 26_455
Nb1 Sn1 Nb1 96.54(2) 2 26_455
Nb1 Sn1 Nb1 165.02(5) 26_445 26_455
Nb1 Sn1 Nb1 118.355(11) 25 26_455
Nb1 Sn1 Nb1 118.355(11) 27_445 26_455
Nb1 Sn1 Nb1 57.53(3) 27 26_455
Nb1 Sn1 Nb1 61.36(3) 25_455 26_455
Nb1 Sn1 Er1 143.53(2) . .
Nb1 Sn1 Er1 143.53(2) 3 .
Nb1 Sn1 Er1 143.53(2) 2 .
Nb1 Sn1 Er1 82.57(2) 26_445 .
Nb1 Sn1 Er1 82.57(2) 25 .
Nb1 Sn1 Er1 82.57(2) 27_445 .
Nb1 Sn1 Er1 82.57(2) 27 .
Nb1 Sn1 Er1 82.57(2) 25_455 .
Nb1 Sn1 Er1 82.57(2) 26_455 .
Sn2 Sn2 Nb2 107.13(2) 19 .
Sn2 Sn2 Nb2 107.13(2) 19 1_445
Nb2 Sn2 Nb2 145.74(4) . 1_445
Sn2 Sn2 Nb2 107.13(2) 19 3_565
Nb2 Sn2 Nb2 57.19(3) . 3_565
Nb2 Sn2 Nb2 111.71(2) 1_445 3_565
Sn2 Sn2 Nb2 107.13(2) 19 2_655
Nb2 Sn2 Nb2 56.99(3) . 2_655
Nb2 Sn2 Nb2 111.71(2) 1_445 2_655
Nb2 Sn2 Nb2 111.71(2) 3_565 2_655
Sn2 Sn2 Nb2 107.13(2) 19 2
Nb2 Sn2 Nb2 111.71(2) . 2
Nb2 Sn2 Nb2 57.19(3) 1_445 2
Nb2 Sn2 Nb2 56.99(3) 3_565 2
Nb2 Sn2 Nb2 145.74(4) 2_655 2
Sn2 Sn2 Nb2 107.13(2) 19 3
Nb2 Sn2 Nb2 111.71(2) . 3
Nb2 Sn2 Nb2 56.99(3) 1_445 3
Nb2 Sn2 Nb2 145.74(4) 3_565 3
Nb2 Sn2 Nb2 57.19(3) 2_655 3
Nb2 Sn2 Nb2 111.71(2) 2 3
Sn2 Sn2 Er1 180.0 19 .
Nb2 Sn2 Er1 72.87(2) . .
Nb2 Sn2 Er1 72.87(2) 1_445 .
Nb2 Sn2 Er1 72.87(2) 3_565 .
Nb2 Sn2 Er1 72.87(2) 2_655 .
Nb2 Sn2 Er1 72.87(2) 2 .
Nb2 Sn2 Er1 72.87(2) 3 .
Nb2 Sn3 Nb2 59.24(4) 25 27_445
Nb2 Sn3 Nb2 59.24(4) 25 26_455
Nb2 Sn3 Nb2 59.24(4) 27_445 26_455
Nb2 Sn3 Nb2 110.33(3) 25 7_445
Nb2 Sn3 Nb2 146.811(14) 27_445 7_445
Nb2 Sn3 Nb2 146.811(14) 26_455 7_445
Nb2 Sn3 Nb2 146.811(14) 25 8
Nb2 Sn3 Nb2 146.809(14) 27_445 8
Nb2 Sn3 Nb2 110.33(3) 26_455 8
Nb2 Sn3 Nb2 59.36(4) 7_445 8
Nb2 Sn3 Nb2 146.811(14) 25 9_455
Nb2 Sn3 Nb2 110.33(3) 27_445 9_455
Nb2 Sn3 Nb2 146.809(14) 26_455 9_455
Nb2 Sn3 Nb2 59.36(4) 7_445 9_455
Nb2 Sn3 Nb2 59.36(4) 8 9_455
Nb2 Sn4 Nb2 59.50(4) 25 26_455
Nb2 Sn4 Nb2 59.50(4) 25 27_445
Nb2 Sn4 Nb2 59.50(4) 26_455 27_445
Nb2 Sn4 Nb1 146.373(15) 25 2
Nb2 Sn4 Nb1 146.372(15) 26_455 2
Nb2 Sn4 Nb1 109.32(4) 27_445 2
Nb2 Sn4 Nb1 109.32(3) 25 3
Nb2 Sn4 Nb1 146.373(15) 26_455 3
Nb2 Sn4 Nb1 146.373(15) 27_445 3
Nb1 Sn4 Nb1 60.75(4) 2 3
Nb2 Sn4 Nb1 146.373(15) 25 .
Nb2 Sn4 Nb1 109.32(4) 26_455 .
Nb2 Sn4 Nb1 146.372(15) 27_445 .
Nb1 Sn4 Nb1 60.75(4) 2 .
Nb1 Sn4 Nb1 60.75(4) 3 .
Nb2 Sn4 Er1 70.283(14) 25 25
Nb2 Sn4 Er1 70.283(14) 26_455 25
Nb2 Sn4 Er1 121.35(3) 27_445 25
Nb1 Sn4 Er1 129.32(3) 2 25
Nb1 Sn4 Er1 76.093(16) 3 25
Nb1 Sn4 Er1 76.092(16) . 25
Nb2 Sn4 Er1 70.283(14) 25 25_445
Nb2 Sn4 Er1 121.35(3) 26_455 25_445
Nb2 Sn4 Er1 70.283(14) 27_445 25_445
Nb1 Sn4 Er1 76.092(16) 2 25_445
Nb1 Sn4 Er1 76.093(16) 3 25_445
Nb1 Sn4 Er1 129.32(3) . 25_445
Er1 Sn4 Er1 119.610(4) 25 25_445
Nb2 Sn4 Er1 121.35(3) 25 25_455
Nb2 Sn4 Er1 70.282(14) 26_455 25_455
Nb2 Sn4 Er1 70.282(14) 27_445 25_455
Nb1 Sn4 Er1 76.093(16) 2 25_455
Nb1 Sn4 Er1 129.32(3) 3 25_455
Nb1 Sn4 Er1 76.093(16) . 25_455
Er1 Sn4 Er1 119.609(4) 25 25_455
Er1 Sn4 Er1 119.609(4) 25_445 25_455
Nb2 Sn5 Nb2 60.18(4) 31 33_545
Nb2 Sn5 Nb2 60.18(4) 31 32_445
Nb2 Sn5 Nb2 60.18(4) 33_545 32_445
Nb2 Sn5 Nb1 146.983(15) 31 7_445
Nb2 Sn5 Nb1 146.983(15) 33_545 7_445
Nb2 Sn5 Nb1 110.80(4) 32_445 7_445
Nb2 Sn5 Nb1 146.983(15) 31 8
Nb2 Sn5 Nb1 110.80(4) 33_545 8
Nb2 Sn5 Nb1 146.983(15) 32_445 8
Nb1 Sn5 Nb1 57.64(4) 7_445 8
Nb2 Sn5 Nb1 110.80(4) 31 9_455
Nb2 Sn5 Nb1 146.983(15) 33_545 9_455
Nb2 Sn5 Nb1 146.983(15) 32_445 9_455
Nb1 Sn5 Nb1 57.64(4) 7_445 9_455
Nb1 Sn5 Nb1 57.64(4) 8 9_455
Nb2 Sn5 Er1 70.540(15) 31 31
Nb2 Sn5 Er1 70.539(15) 33_545 31
Nb2 Sn5 Er1 122.27(4) 32_445 31
Nb1 Sn5 Er1 126.93(3) 7_445 31
Nb1 Sn5 Er1 76.528(17) 8 31
Nb1 Sn5 Er1 76.529(17) 9_455 31
Nb2 Sn5 Er1 70.540(15) 31 31_445
Nb2 Sn5 Er1 122.27(4) 33_545 31_445
Nb2 Sn5 Er1 70.539(15) 32_445 31_445
Nb1 Sn5 Er1 76.528(17) 7_445 31_445
Nb1 Sn5 Er1 126.93(3) 8 31_445
Nb1 Sn5 Er1 76.529(17) 9_455 31_445
Er1 Sn5 Er1 119.710(4) 31 31_445
Nb2 Sn5 Er1 122.27(4) 31 31_545
Nb2 Sn5 Er1 70.539(15) 33_545 31_545
Nb2 Sn5 Er1 70.539(15) 32_445 31_545
Nb1 Sn5 Er1 76.529(17) 7_445 31_545
Nb1 Sn5 Er1 76.529(17) 8 31_545
Nb1 Sn5 Er1 126.93(3) 9_455 31_545
Er1 Sn5 Er1 119.709(4) 31 31_545
Er1 Sn5 Er1 119.709(4) 31_445 31_545

loop_
_geom_bond_atom_site_label_1
_geom_bond_atom_site_label_2
_geom_bond_distance
_geom_bond_site_symmetry_2
Er1 Sn1 2.9715(17) .
Er1 Sn2 3.0599(18) .
Er1 Sn5 3.3379(10) 31
Er1 Sn5 3.3379(10) 31_445
Er1 Sn5 3.3380(10) 31_545
Er1 Sn4 3.3396(10) 25
Er1 Sn4 3.3396(10) 25_445
Er1 Sn4 3.3397(10) 25_455
Er1 Nb2 3.6114(10) 1_445
Er1 Nb2 3.6114(11) 2
Er1 Nb2 3.6114(10) 3
Er1 Nb2 3.6114(11) 3_565
Nb1 Nb1 2.8018(15) 2_665
Nb1 Nb1 2.8018(15) 3_565
Nb1 Sn1 2.8862(13) .
Nb1 Sn5 2.9060(14) 13_554
Nb1 Sn1 2.9113(9) 25
Nb1 Sn1 2.9114(9) 25_455
Nb1 Sn4 2.9382(14) .
Nb1 Nb1 2.9712(16) 2
Nb1 Nb1 2.9712(16) 3
Nb1 Nb1 3.1453(16) 27
Nb1 Nb1 3.1453(16) 26_455
Nb2 Nb2 2.8819(15) 2_655
Nb2 Nb2 2.8819(15) 3_665
Nb2 Sn5 2.8833(13) 31
Nb2 Nb2 2.8911(15) 3_565
Nb2 Nb2 2.8911(15) 2_665
Nb2 Sn4 2.9041(13) 25
Nb2 Sn3 2.9156(14) 25
Nb2 Sn3 2.9195(14) 13_554
Nb2 Sn2 3.0205(9) .
Nb2 Sn2 3.0205(9) 1_665
Nb2 Er1 3.6114(10) 1_665
Sn1 Nb1 2.8862(13) 3
Sn1 Nb1 2.8862(13) 2
Sn1 Nb1 2.9113(9) 26_445
Sn1 Nb1 2.9113(9) 25
Sn1 Nb1 2.9113(9) 27_445
Sn1 Nb1 2.9113(9) 27
Sn1 Nb1 2.9114(9) 25_455
Sn1 Nb1 2.9114(9) 26_455
Sn2 Sn2 3.010(2) 19
Sn2 Nb2 3.0205(9) 1_445
Sn2 Nb2 3.0205(9) 3_565
Sn2 Nb2 3.0205(9) 2_655
Sn2 Nb2 3.0205(9) 2
Sn2 Nb2 3.0205(9) 3
Sn3 Nb2 2.9156(14) 25
Sn3 Nb2 2.9156(14) 27_445
Sn3 Nb2 2.9156(14) 26_455
Sn3 Nb2 2.9195(14) 7_445
Sn3 Nb2 2.9196(14) 8
Sn3 Nb2 2.9196(14) 9_455
Sn4 Nb2 2.9041(13) 25
Sn4 Nb2 2.9041(13) 26_455
Sn4 Nb2 2.9041(13) 27_445
Sn4 Nb1 2.9382(14) 2
Sn4 Nb1 2.9382(14) 3
Sn4 Er1 3.3396(10) 25
Sn4 Er1 3.3396(10) 25_445
Sn4 Er1 3.3397(10) 25_455
Sn5 Nb2 2.8833(13) 31
Sn5 Nb2 2.8834(14) 33_545
Sn5 Nb2 2.8833(14) 32_445
Sn5 Nb1 2.9059(14) 7_445
Sn5 Nb1 2.9059(14) 8
Sn5 Nb1 2.9060(14) 9_455
Sn5 Er1 3.3379(10) 31
Sn5 Er1 3.3379(10) 31_445
Sn5 Er1 3.3380(10) 31_545
